data_7013299
loop_
_publ_author_name
'Opris, Laura M.'
'Silvestru, Anca'
'Silvestru, Cristian'
'Breunig, Hans J.'
'Lork, Enno'

_publ_section_title
;
 Solid-state structure and solution behaviour of hypervalent
 organoantimony halides containing 2-(Me2NCH2)C6H4? moieties
;
_journal_issue 22
_journal_name_full 'Dalton Transactions'
_journal_page_first 4367
_journal_paper_doi 10.1039/b306299f
_journal_year 2003
_chemical_formula_sum 'C27 H37 I3 N3 O Sb'
_chemical_formula_weight 922.05
_chemical_name_systematic
;
?
;
_space_group_IT_number 14
_symmetry_cell_setting monoclinic
_symmetry_space_group_name_Hall '-P 2ybc'
_symmetry_space_group_name_H-M 'P 1 21/c 1'
_atom_sites_solution_hydrogens geom
_atom_sites_solution_primary direct
_atom_sites_solution_secondary difmap
_audit_creation_method SHELXL-97
_cell_angle_alpha 90.00
_cell_angle_beta 91.0300(10)
_cell_angle_gamma 90.00
_cell_formula_units_Z 4
_cell_length_a 16.3570(10)
_cell_length_b 14.1663(9)
_cell_length_c 14.0075(9)
_cell_measurement_reflns_used 5893
_cell_measurement_temperature 297(2)
_cell_measurement_theta_max 22.94
_cell_measurement_theta_min 2.38
_cell_volume 3245.3(4)
_computing_cell_refinement 'Bruker SMART'
_computing_data_collection 'Bruker SMART'
_computing_data_reduction 'Bruker SAINT'
_computing_molecular_graphics 'Bruker SHELXTL'
_computing_publication_material 'Bruker SHELXTL'
_computing_structure_refinement 'Bruker SHELXTL'
_computing_structure_solution 'Bruker SHELXTL'
_diffrn_ambient_temperature 297(2)
_diffrn_measured_fraction_theta_full 0.998
_diffrn_measured_fraction_theta_max 0.998
_diffrn_measurement_device_type 'CCD area detector'
_diffrn_measurement_method 'phi and omega scans'
_diffrn_radiation_monochromator graphite
_diffrn_radiation_source 'sealed tube'
_diffrn_radiation_type MoK\a
_diffrn_radiation_wavelength 0.71073
_diffrn_reflns_av_R_equivalents 0.0364
_diffrn_reflns_av_sigmaI/netI 0.0347
_diffrn_reflns_limit_h_max 20
_diffrn_reflns_limit_h_min -20
_diffrn_reflns_limit_k_max 17
_diffrn_reflns_limit_k_min -17
_diffrn_reflns_limit_l_max 17
_diffrn_reflns_limit_l_min -17
_diffrn_reflns_number 25666
_diffrn_reflns_theta_full 26.37
_diffrn_reflns_theta_max 26.37
_diffrn_reflns_theta_min 1.25
_exptl_absorpt_coefficient_mu 3.727
_exptl_absorpt_correction_T_max 0.572
_exptl_absorpt_correction_T_min 0.307
_exptl_absorpt_correction_type multi-scan
_exptl_absorpt_process_details '(SADABS; Bruker, 1999)'
_exptl_crystal_colour brown
_exptl_crystal_density_diffrn 1.887
_exptl_crystal_density_method 'not measured'
_exptl_crystal_description block
_exptl_crystal_F_000 1752
_exptl_crystal_size_max 0.39
_exptl_crystal_size_mid 0.16
_exptl_crystal_size_min 0.15
_refine_diff_density_max 1.415
_refine_diff_density_min -0.923
_refine_diff_density_rms 0.098
_refine_ls_extinction_method none
_refine_ls_goodness_of_fit_ref 1.118
_refine_ls_hydrogen_treatment mixed
_refine_ls_matrix_type full
_refine_ls_number_parameters 326
_refine_ls_number_reflns 6617
_refine_ls_number_restraints 0
_refine_ls_restrained_S_all 1.118
_refine_ls_R_factor_all 0.0589
_refine_ls_R_factor_gt 0.0454
_refine_ls_shift/su_max 0.001
_refine_ls_shift/su_mean 0.000
_refine_ls_structure_factor_coef Fsqd
_refine_ls_weighting_details 'calc w=1/[\s^2^(Fo^2^)+(0.0310P)^2^+6.6582P] where P=(Fo^2^+2Fc^2^)/3'
_refine_ls_weighting_scheme calc
_refine_ls_wR_factor_gt 0.0906
_refine_ls_wR_factor_ref 0.0957
_reflns_number_gt 5527
_reflns_number_total 6617
_reflns_threshold_expression >2sigma(I)
_cod_data_source_file b306299f.txt
_cod_data_source_block 54richy
_cod_depositor_comments
;
The following automatic conversions were performed:
'_symmetry_cell_setting' value 'Monoclinic' changed to 'monoclinic'
according to '/home/saulius/struct/CIF-dictionaries/cif_core.dic'
dictionary named 'cif_core.dic' version 2.4.1 from 2010-06-29.

Automatic conversion script
Id: cif_fix_enum 1527 2010-12-29 10:47:43Z saulius 
;
_cod_original_sg_symbol_H-M 'P2(1)/c  '
_cod_database_code 7013299

loop_
_symmetry_equiv_pos_as_xyz
'x, y, z'
'-x, y+1/2, -z+1/2'
'-x, -y, -z'
'x, -y-1/2, z-1/2'

loop_
_atom_site_label
_atom_site_type_symbol
_atom_site_fract_x
_atom_site_fract_y
_atom_site_fract_z
_atom_site_U_iso_or_equiv
_atom_site_adp_type
_atom_site_occupancy
_atom_site_symmetry_multiplicity
_atom_site_calc_flag
_atom_site_refinement_flags
_atom_site_disorder_assembly
_atom_site_disorder_group
Sb1 Sb 0.75358(2) 0.36237(2) 0.68099(2) 0.03581(10) Uani 1 1 d . . .
I2 I 0.73232(3) 0.81212(3) 0.65121(3) 0.05668(13) Uani 1 1 d . . .
I1 I 0.90506(3) 0.74843(4) 0.63728(4) 0.08023(17) Uani 1 1 d . . .
I3 I 0.56357(3) 0.85946(5) 0.66710(4) 0.0931(2) Uani 1 1 d . . .
N1 N 0.8984(3) 0.3606(3) 0.5946(3) 0.0494(11) Uani 1 1 d . . .
N2 N 0.6339(3) 0.5339(3) 0.8055(3) 0.0513(12) Uani 1 1 d . . .
N3 N 0.6464(3) 0.2649(4) 0.5598(3) 0.0559(13) Uani 1 1 d . . .
O1 O 0.6524(2) 0.3469(3) 0.7479(3) 0.0491(10) Uani 1 1 d . . .
C1 C 0.8025(3) 0.2257(3) 0.6975(3) 0.0397(12) Uani 1 1 d . . .
C2 C 0.8819(4) 0.2049(4) 0.6711(4) 0.0480(13) Uani 1 1 d . . .
C3 C 0.9105(4) 0.1125(5) 0.6871(5) 0.0636(17) Uani 1 1 d . . .
H3 H 0.9633 0.0963 0.6698 0.076 Uiso 1 1 calc R . .
C4 C 0.8613(6) 0.0461(5) 0.7278(5) 0.078(2) Uani 1 1 d . . .
H4 H 0.8810 -0.0147 0.7377 0.094 Uiso 1 1 calc R . .
C5 C 0.7838(5) 0.0683(5) 0.7539(5) 0.073(2) Uani 1 1 d . . .
H5 H 0.7510 0.0224 0.7812 0.087 Uiso 1 1 calc R . .
C6 C 0.7536(4) 0.1582(4) 0.7402(4) 0.0526(15) Uani 1 1 d . . .
H6 H 0.7011 0.1735 0.7594 0.063 Uiso 1 1 calc R . .
C7 C 0.9400(4) 0.2787(5) 0.6378(5) 0.0590(16) Uani 1 1 d . . .
H7A H 0.9734 0.2999 0.6916 0.071 Uiso 1 1 calc R . .
H7B H 0.9762 0.2511 0.5913 0.071 Uiso 1 1 calc R . .
C8 C 0.8842(4) 0.3433(6) 0.4928(4) 0.073(2) Uani 1 1 d . . .
H8A H 0.9357 0.3358 0.4619 0.110 Uiso 1 1 calc R . .
H8B H 0.8553 0.3958 0.4650 0.110 Uiso 1 1 calc R . .
H8C H 0.8523 0.2869 0.4846 0.110 Uiso 1 1 calc R . .
C9 C 0.9529(4) 0.4436(5) 0.6069(6) 0.076(2) Uani 1 1 d . . .
H9A H 1.0066 0.4280 0.5851 0.114 Uiso 1 1 calc R . .
H9B H 0.9560 0.4607 0.6731 0.114 Uiso 1 1 calc R . .
H9C H 0.9315 0.4956 0.5703 0.114 Uiso 1 1 calc R . .
C10 C 0.8121(3) 0.4407(4) 0.7940(3) 0.0388(11) Uani 1 1 d . . .
C11 C 0.7845(3) 0.5271(4) 0.8280(4) 0.0439(13) Uani 1 1 d . . .
C12 C 0.8233(4) 0.5648(4) 0.9094(4) 0.0568(16) Uani 1 1 d . . .
H12 H 0.8070 0.6235 0.9318 0.068 Uiso 1 1 calc R . .
C13 C 0.8850(4) 0.5171(5) 0.9572(5) 0.0662(18) Uani 1 1 d . . .
H13 H 0.9092 0.5430 1.0119 0.079 Uiso 1 1 calc R . .
C14 C 0.9105(4) 0.4319(5) 0.9240(4) 0.0586(16) Uani 1 1 d . . .
H14 H 0.9521 0.3994 0.9560 0.070 Uiso 1 1 calc R . .
C15 C 0.8748(3) 0.3936(4) 0.8428(4) 0.0457(13) Uani 1 1 d . . .
H15 H 0.8927 0.3355 0.8204 0.055 Uiso 1 1 calc R . .
C16 C 0.7125(4) 0.5798(4) 0.7858(4) 0.0503(14) Uani 1 1 d . . .
H16A H 0.7120 0.6433 0.8115 0.060 Uiso 1 1 calc R . .
H16B H 0.7189 0.5845 0.7172 0.060 Uiso 1 1 calc R . .
C17 C 0.6146(4) 0.5429(5) 0.9071(5) 0.0679(18) Uani 1 1 d . . .
H17A H 0.6122 0.6085 0.9240 0.102 Uiso 1 1 calc R . .
H17B H 0.6563 0.5122 0.9449 0.102 Uiso 1 1 calc R . .
H17C H 0.5628 0.5138 0.9187 0.102 Uiso 1 1 calc R . .
C18 C 0.5694(5) 0.5783(5) 0.7471(5) 0.079(2) Uani 1 1 d . . .
H18A H 0.5653 0.6439 0.7635 0.118 Uiso 1 1 calc R . .
H18B H 0.5182 0.5476 0.7586 0.118 Uiso 1 1 calc R . .
H18C H 0.5824 0.5725 0.6808 0.118 Uiso 1 1 calc R . .
C19 C 0.7173(3) 0.4520(4) 0.5666(4) 0.0441(13) Uani 1 1 d . . .
C20 C 0.6455(4) 0.4326(5) 0.5158(4) 0.0561(16) Uani 1 1 d . . .
C21 C 0.6206(5) 0.4982(6) 0.4467(5) 0.078(2) Uani 1 1 d . . .
H21 H 0.5733 0.4864 0.4108 0.094 Uiso 1 1 calc R . .
C22 C 0.6633(6) 0.5791(6) 0.4304(5) 0.082(2) Uani 1 1 d . . .
H22 H 0.6447 0.6217 0.3844 0.098 Uiso 1 1 calc R . .
C23 C 0.7335(5) 0.5978(5) 0.4814(4) 0.068(2) Uani 1 1 d . . .
H23 H 0.7629 0.6527 0.4701 0.082 Uiso 1 1 calc R . .
C24 C 0.7601(4) 0.5342(4) 0.5501(4) 0.0513(14) Uani 1 1 d . . .
H24 H 0.8074 0.5470 0.5856 0.062 Uiso 1 1 calc R . .
C25 C 0.5955(4) 0.3460(6) 0.5364(5) 0.071(2) Uani 1 1 d . . .
H25A H 0.5598 0.3591 0.5893 0.085 Uiso 1 1 calc R . .
H25B H 0.5615 0.3313 0.4809 0.085 Uiso 1 1 calc R . .
C26 C 0.6850(5) 0.2272(6) 0.4731(5) 0.080(2) Uani 1 1 d . . .
H26A H 0.6439 0.1993 0.4322 0.120 Uiso 1 1 calc R . .
H26B H 0.7248 0.1802 0.4909 0.120 Uiso 1 1 calc R . .
H26C H 0.7114 0.2776 0.4397 0.120 Uiso 1 1 calc R . .
C27 C 0.5948(5) 0.1897(6) 0.6010(5) 0.087(2) Uani 1 1 d . . .
H27A H 0.5495 0.1769 0.5585 0.130 Uiso 1 1 calc R . .
H27B H 0.5748 0.2101 0.6616 0.130 Uiso 1 1 calc R . .
H27C H 0.6268 0.1334 0.6095 0.130 Uiso 1 1 calc R . .
H1 H 0.645(3) 0.394(4) 0.773(4) 0.042(18) Uiso 1 1 d . . .

loop_
_atom_site_aniso_label
_atom_site_aniso_U_11
_atom_site_aniso_U_22
_atom_site_aniso_U_33
_atom_site_aniso_U_23
_atom_site_aniso_U_13
_atom_site_aniso_U_12
Sb1 0.04084(19) 0.03609(18) 0.03059(17) -0.00057(14) 0.00317(13) -0.00373(15)
I2 0.0709(3) 0.0468(2) 0.0524(2) 0.00218(18) 0.00206(19) -0.0040(2)
I1 0.0548(3) 0.0738(3) 0.1119(4) 0.0027(3) -0.0040(3) -0.0077(2)
I3 0.0792(4) 0.1221(5) 0.0780(4) 0.0013(3) 0.0002(3) 0.0314(3)
N1 0.046(3) 0.055(3) 0.047(3) 0.005(2) 0.011(2) 0.000(2)
N2 0.054(3) 0.053(3) 0.047(3) -0.003(2) -0.002(2) 0.014(2)
N3 0.058(3) 0.065(3) 0.044(3) -0.010(2) 0.000(2) -0.016(3)
O1 0.048(2) 0.052(3) 0.048(2) -0.010(2) 0.0109(18) -0.008(2)
C1 0.055(3) 0.033(3) 0.032(3) -0.005(2) 0.000(2) -0.005(2)
C2 0.058(4) 0.046(3) 0.040(3) -0.001(2) 0.002(3) 0.007(3)
C3 0.075(5) 0.054(4) 0.061(4) -0.006(3) 0.004(3) 0.017(3)
C4 0.121(7) 0.043(4) 0.070(5) -0.001(3) -0.013(5) 0.014(4)
C5 0.107(6) 0.040(3) 0.071(5) 0.004(3) 0.013(4) -0.011(4)
C6 0.069(4) 0.042(3) 0.047(3) -0.005(3) 0.008(3) -0.006(3)
C7 0.050(4) 0.068(4) 0.060(4) 0.005(3) 0.010(3) 0.011(3)
C8 0.068(4) 0.104(6) 0.048(4) 0.002(4) 0.018(3) 0.024(4)
C9 0.056(4) 0.077(5) 0.095(5) 0.003(4) 0.016(4) -0.020(4)
C10 0.040(3) 0.041(3) 0.035(3) -0.003(2) 0.004(2) -0.004(2)
C11 0.053(3) 0.043(3) 0.036(3) -0.002(2) 0.004(2) -0.006(3)
C12 0.066(4) 0.050(3) 0.055(4) -0.017(3) 0.002(3) -0.006(3)
C13 0.073(4) 0.076(5) 0.049(4) -0.018(3) -0.010(3) -0.012(4)
C14 0.051(4) 0.073(4) 0.051(4) -0.006(3) -0.014(3) -0.001(3)
C15 0.043(3) 0.049(3) 0.045(3) -0.004(3) -0.002(2) 0.004(3)
C16 0.067(4) 0.043(3) 0.041(3) -0.003(2) 0.005(3) 0.008(3)
C17 0.075(5) 0.072(4) 0.057(4) -0.006(3) 0.015(3) 0.007(4)
C18 0.076(5) 0.085(5) 0.075(5) 0.005(4) -0.006(4) 0.023(4)
C19 0.051(3) 0.049(3) 0.032(3) 0.002(2) -0.002(2) 0.002(3)
C20 0.053(4) 0.073(4) 0.042(3) -0.011(3) -0.008(3) 0.006(3)
C21 0.085(5) 0.100(6) 0.049(4) -0.006(4) -0.023(4) 0.025(5)
C22 0.127(7) 0.069(5) 0.048(4) 0.005(4) -0.016(4) 0.032(5)
C23 0.117(6) 0.049(4) 0.039(3) 0.005(3) 0.010(4) 0.010(4)
C24 0.068(4) 0.050(3) 0.036(3) 0.000(3) 0.003(3) 0.003(3)
C25 0.052(4) 0.101(6) 0.060(4) -0.018(4) -0.010(3) -0.004(4)
C26 0.096(6) 0.089(5) 0.056(4) -0.030(4) 0.013(4) -0.026(4)
C27 0.093(6) 0.096(6) 0.072(5) -0.013(4) -0.002(4) -0.050(5)

loop_
_atom_type_symbol
_atom_type_description
_atom_type_scat_dispersion_real
_atom_type_scat_dispersion_imag
_atom_type_scat_source
C C 0.0033 0.0016 'International Tables Vol C Tables 4.2.6.8 and 6.1.1.4'
H H 0.0000 0.0000 'International Tables Vol C Tables 4.2.6.8 and 6.1.1.4'
Sb Sb -0.5866 1.5461 'International Tables Vol C Tables 4.2.6.8 and 6.1.1.4'
I I -0.4742 1.8119 'International Tables Vol C Tables 4.2.6.8 and 6.1.1.4'
N N 0.0061 0.0033 'International Tables Vol C Tables 4.2.6.8 and 6.1.1.4'
O O 0.0106 0.0060 'International Tables Vol C Tables 4.2.6.8 and 6.1.1.4'

loop_
_geom_angle_atom_site_label_1
_geom_angle_atom_site_label_2
_geom_angle_atom_site_label_3
_geom_angle
_geom_angle_site_symmetry_1
_geom_angle_site_symmetry_3
_geom_angle_publ_flag
O1 Sb1 C1 99.8(2) . . ?
O1 Sb1 C19 101.8(2) . . ?
C1 Sb1 C19 137.20(19) . . ?
O1 Sb1 C10 94.38(18) . . ?
C1 Sb1 C10 103.36(19) . . ?
C19 Sb1 C10 111.3(2) . . ?
I3 I2 I1 175.90(2) . . ?
C8 N1 C7 109.5(5) . . ?
C8 N1 C9 109.3(5) . . ?
C7 N1 C9 107.7(5) . . ?
C18 N2 C17 109.8(5) . . ?
C18 N2 C16 109.2(5) . . ?
C17 N2 C16 110.3(5) . . ?
C25 N3 C26 110.6(5) . . ?
C25 N3 C27 109.2(6) . . ?
C26 N3 C27 108.3(5) . . ?
C2 C1 C6 121.1(5) . . ?
C2 C1 Sb1 121.4(4) . . ?
C6 C1 Sb1 117.4(4) . . ?
C1 C2 C3 117.7(6) . . ?
C1 C2 C7 122.5(5) . . ?
C3 C2 C7 119.4(6) . . ?
C4 C3 C2 120.7(7) . . ?
C5 C4 C3 120.7(6) . . ?
C4 C5 C6 120.6(7) . . ?
C5 C6 C1 119.2(6) . . ?
N1 C7 C2 112.9(5) . . ?
C11 C10 C15 119.7(5) . . ?
C11 C10 Sb1 124.3(4) . . ?
C15 C10 Sb1 115.4(4) . . ?
C10 C11 C12 117.9(5) . . ?
C10 C11 C16 123.9(5) . . ?
C12 C11 C16 118.1(5) . . ?
C13 C12 C11 121.8(6) . . ?
C14 C13 C12 119.6(6) . . ?
C13 C14 C15 120.2(6) . . ?
C14 C15 C10 120.8(5) . . ?
N2 C16 C11 112.8(5) . . ?
C24 C19 C20 120.5(5) . . ?
C24 C19 Sb1 119.7(4) . . ?
C20 C19 Sb1 119.4(4) . . ?
C19 C20 C21 117.2(6) . . ?
C19 C20 C25 121.3(6) . . ?
C21 C20 C25 121.4(6) . . ?
C22 C21 C20 122.0(7) . . ?
C21 C22 C23 120.2(7) . . ?
C22 C23 C24 119.3(7) . . ?
C19 C24 C23 120.8(6) . . ?
N3 C25 C20 112.1(5) . . ?

loop_
_geom_bond_atom_site_label_1
_geom_bond_atom_site_label_2
_geom_bond_distance
_geom_bond_site_symmetry_2
_geom_bond_publ_flag
Sb1 O1 1.930(4) . ?
Sb1 C1 2.106(5) . ?
Sb1 C19 2.121(5) . ?
Sb1 C10 2.145(5) . ?
I2 I3 2.8531(7) . ?
I2 I1 2.9758(7) . ?
N1 C8 1.461(8) . ?
N1 C7 1.471(7) . ?
N1 C9 1.484(8) . ?
N2 C18 1.466(8) . ?
N2 C17 1.469(7) . ?
N2 C16 1.471(7) . ?
N3 C25 1.453(9) . ?
N3 C26 1.480(8) . ?
N3 C27 1.482(8) . ?
C1 C2 1.389(8) . ?
C1 C6 1.389(7) . ?
C2 C3 1.406(8) . ?
C2 C7 1.494(8) . ?
C3 C4 1.368(10) . ?
C4 C5 1.363(10) . ?
C5 C6 1.378(9) . ?
C10 C11 1.392(7) . ?
C10 C15 1.392(7) . ?
C11 C12 1.401(8) . ?
C11 C16 1.505(8) . ?
C12 C13 1.378(9) . ?
C13 C14 1.363(9) . ?
C14 C15 1.381(8) . ?
C19 C24 1.381(8) . ?
C19 C20 1.389(8) . ?
C20 C21 1.397(9) . ?
C20 C25 1.505(9) . ?
C21 C22 1.364(11) . ?
C22 C23 1.367(10) . ?
C23 C24 1.382(8) . ?

loop_
_geom_torsion_atom_site_label_1
_geom_torsion_atom_site_label_2
_geom_torsion_atom_site_label_3
_geom_torsion_atom_site_label_4
_geom_torsion
_geom_torsion_site_symmetry_1
_geom_torsion_site_symmetry_2
_geom_torsion_site_symmetry_3
_geom_torsion_site_symmetry_4
_geom_torsion_publ_flag
O1 Sb1 C1 C2 -171.4(4) . . . . ?
C19 Sb1 C1 C2 69.2(5) . . . . ?
C10 Sb1 C1 C2 -74.5(4) . . . . ?
O1 Sb1 C1 C6 5.5(4) . . . . ?
C19 Sb1 C1 C6 -113.9(4) . . . . ?
C10 Sb1 C1 C6 102.4(4) . . . . ?
C6 C1 C2 C3 1.5(8) . . . . ?
Sb1 C1 C2 C3 178.3(4) . . . . ?
C6 C1 C2 C7 -171.2(5) . . . . ?
Sb1 C1 C2 C7 5.5(7) . . . . ?
C1 C2 C3 C4 -0.4(9) . . . . ?
C7 C2 C3 C4 172.6(6) . . . . ?
C2 C3 C4 C5 -0.2(11) . . . . ?
C3 C4 C5 C6 -0.3(11) . . . . ?
C4 C5 C6 C1 1.4(10) . . . . ?
C2 C1 C6 C5 -2.0(8) . . . . ?
Sb1 C1 C6 C5 -178.9(5) . . . . ?
C8 N1 C7 C2 -87.8(6) . . . . ?
C9 N1 C7 C2 153.4(5) . . . . ?
C1 C2 C7 N1 -26.4(8) . . . . ?
C3 C2 C7 N1 161.0(5) . . . . ?
O1 Sb1 C10 C11 -61.2(5) . . . . ?
C1 Sb1 C10 C11 -162.3(4) . . . . ?
C19 Sb1 C10 C11 43.2(5) . . . . ?
O1 Sb1 C10 C15 109.7(4) . . . . ?
C1 Sb1 C10 C15 8.6(4) . . . . ?
C19 Sb1 C10 C15 -145.8(4) . . . . ?
C15 C10 C11 C12 2.1(8) . . . . ?
Sb1 C10 C11 C12 172.7(4) . . . . ?
C15 C10 C11 C16 -174.5(5) . . . . ?
Sb1 C10 C11 C16 -3.9(7) . . . . ?
C10 C11 C12 C13 -2.4(9) . . . . ?
C16 C11 C12 C13 174.4(6) . . . . ?
C11 C12 C13 C14 1.3(10) . . . . ?
C12 C13 C14 C15 0.1(10) . . . . ?
C13 C14 C15 C10 -0.4(9) . . . . ?
C11 C10 C15 C14 -0.8(8) . . . . ?
Sb1 C10 C15 C14 -172.2(5) . . . . ?
C18 N2 C16 C11 -169.0(5) . . . . ?
C17 N2 C16 C11 70.2(6) . . . . ?
C10 C11 C16 N2 71.0(7) . . . . ?
C12 C11 C16 N2 -105.5(6) . . . . ?
O1 Sb1 C19 C24 127.5(4) . . . . ?
C1 Sb1 C19 C24 -113.8(5) . . . . ?
C10 Sb1 C19 C24 28.0(5) . . . . ?
O1 Sb1 C19 C20 -45.4(5) . . . . ?
C1 Sb1 C19 C20 73.3(5) . . . . ?
C10 Sb1 C19 C20 -144.9(4) . . . . ?
C24 C19 C20 C21 1.6(9) . . . . ?
Sb1 C19 C20 C21 174.5(5) . . . . ?
C24 C19 C20 C25 -176.6(6) . . . . ?
Sb1 C19 C20 C25 -3.7(8) . . . . ?
C19 C20 C21 C22 -1.3(10) . . . . ?
C25 C20 C21 C22 176.9(7) . . . . ?
C20 C21 C22 C23 0.7(12) . . . . ?
C21 C22 C23 C24 -0.5(11) . . . . ?
C20 C19 C24 C23 -1.4(9) . . . . ?
Sb1 C19 C24 C23 -174.3(4) . . . . ?
C22 C23 C24 C19 0.8(9) . . . . ?
C26 N3 C25 C20 -74.1(6) . . . . ?
C27 N3 C25 C20 166.8(5) . . . . ?
C19 C20 C25 N3 -37.1(8) . . . . ?
C21 C20 C25 N3 144.8(6) . . . . ?
